data_1542703
loop_
_publ_author_name
'Friese, Florian W.'
'Dreier, Anna-Lena'
'Matsnev, Andrej V.'
'Daniliuc, Constantin G.'
'Thrasher, Joseph S.'
'Haufe, G\"unter'

_publ_section_title
;
 Anti-Selective Aldol Reactions of Pentafluorosulfanylacetic Acid Esters
 with Aldehydes Mediated by Dicyclohexylchloroborane.
;
_journal_issue 5
_journal_name_full 'Organic letters'
_journal_page_first 1012
_journal_paper_doi 10.1021/acs.orglett.6b00136
_journal_volume 18
_journal_year 2016
_chemical_formula_sum 'C16 H15 F5 O3 S'
_chemical_formula_weight 382.34
_space_group_crystal_system triclinic
_space_group_IT_number 2
_space_group_name_Hall '-P 1'
_space_group_name_H-M_alt 'P -1'
_symmetry_space_group_name_Hall '-P 1'
_symmetry_space_group_name_H-M 'P -1'
_atom_sites_solution_hydrogens mixed
_cell_angle_alpha 85.184(5)
_cell_angle_beta 83.294(5)
_cell_angle_gamma 87.881(5)
_cell_formula_units_Z 2
_cell_length_a 5.5840(4)
_cell_length_b 11.7071(9)
_cell_length_c 12.0947(9)
_cell_measurement_reflns_used 5304
_cell_measurement_temperature 100.(2)
_cell_measurement_theta_max 66.6522
_cell_measurement_theta_min 3.6917
_cell_volume 782.18(10)
_computing_cell_refinement 'SAINT V8.34A (Bruker AXS Inc., 2013)'
_computing_data_collection
;
APEX2 v.2014.1-1 (Bruker AXS Inc., 2014)

;
_computing_data_reduction 'SAINT V8.34A (Bruker AXS Inc., 2013)'
_computing_molecular_graphics 'XP (Sheldrick, 2014)'
_computing_publication_material 'SHELXL-2014 (Sheldrick, 2014)'
_computing_structure_refinement 'SHELXL-2014 (Sheldrick, 2014)'
_computing_structure_solution 'SHELXL-2014 (Sheldrick, 2014)'
_diffrn_ambient_temperature 100.(2)
_diffrn_detector_area_resol_mean 10.4167
_diffrn_measured_fraction_theta_full 0.984
_diffrn_measured_fraction_theta_max 0.984
_diffrn_measurement_device_type 'Bruker D8 Venture PHOTON 100 CMOS'
_diffrn_measurement_method 'omega and phi scans'
_diffrn_radiation_monochromator 'MX mirror'
_diffrn_radiation_type 'Cu K\a'
_diffrn_radiation_wavelength 1.54178
_diffrn_reflns_av_R_equivalents 0.1382
_diffrn_reflns_av_unetI/netI 0.0848
_diffrn_reflns_limit_h_max 6
_diffrn_reflns_limit_h_min -6
_diffrn_reflns_limit_k_max 13
_diffrn_reflns_limit_k_min -13
_diffrn_reflns_limit_l_max 13
_diffrn_reflns_limit_l_min -13
_diffrn_reflns_number 15047
_diffrn_reflns_theta_full 65.07
_diffrn_reflns_theta_max 65.07
_diffrn_reflns_theta_min 3.69
_diffrn_source 'Cu ImS'
_diffrn_source_type 'micro focus tube'
_exptl_absorpt_coefficient_mu 2.511
_exptl_absorpt_correction_T_max 0.90
_exptl_absorpt_correction_T_min 0.67
_exptl_absorpt_correction_type multi-scan
_exptl_absorpt_process_details
;
Bruker AXS (2014). SADABS, Version 2014/2, Bruker AXS Inc., Madison, Wisconsin,
USA.
;
_exptl_crystal_colour colourless
_exptl_crystal_density_diffrn 1.623
_exptl_crystal_density_method 'not measured'
_exptl_crystal_description needle
_exptl_crystal_F_000 392
_exptl_crystal_size_max 0.466
_exptl_crystal_size_mid 0.053
_exptl_crystal_size_min 0.043
_refine_diff_density_max 0.402
_refine_diff_density_min -0.447
_refine_ls_extinction_method none
_refine_ls_goodness_of_fit_ref 1.092
_refine_ls_hydrogen_treatment mixed
_refine_ls_matrix_type full
_refine_ls_number_parameters 230
_refine_ls_number_reflns 2631
_refine_ls_number_restraints 0
_refine_ls_restrained_S_all 1.092
_refine_ls_R_factor_all 0.1165
_refine_ls_R_factor_gt 0.0769
_refine_ls_shift/su_max 0.000
_refine_ls_shift/su_mean 0.000
_refine_ls_structure_factor_coef Fsqd
_refine_ls_weighting_details 'w=1/[\s^2^(Fo^2^)+(0.0613P)^2^+2.1893P] where P=(Fo^2^+2Fc^2^)/3'
_refine_ls_weighting_scheme calc
_refine_ls_wR_factor_gt 0.1609
_refine_ls_wR_factor_ref 0.1793
_reflns_number_gt 1833
_reflns_number_total 2631
_reflns_threshold_expression 'I > 2\s(I)'
_cod_data_source_file ol6b00136_si_002.cif
_cod_data_source_block haf8005
_cod_database_code 1542703

loop_
_space_group_symop_operation_xyz
'x, y, z'
'-x, -y, -z'

loop_
_atom_site_type_symbol
_atom_site_label
_atom_site_fract_x
_atom_site_fract_y
_atom_site_fract_z
_atom_site_U_iso_or_equiv
_atom_site_adp_type
_atom_site_calc_flag
_atom_site_refinement_flags_adp
_atom_site_refinement_flags_posn
_atom_site_occupancy
S S1 0.8464(2) 0.38249(11) 0.19227(12) 0.0241(4) Uani d . . 1
F F1 0.7034(6) 0.4308(3) 0.0917(3) 0.0333(8) Uani d . . 1
F F2 0.6022(6) 0.3351(3) 0.2564(3) 0.0371(9) Uani d . . 1
F F3 0.9872(6) 0.3234(3) 0.2889(3) 0.0387(9) Uani d . . 1
F F4 1.0908(5) 0.4195(3) 0.1235(3) 0.0353(8) Uani d . . 1
F F5 0.8777(5) 0.2648(2) 0.1349(3) 0.0311(8) Uani d . . 1
O O1 0.9979(6) 0.6623(3) 0.1261(3) 0.0250(9) Uani d . . 1
O O2 0.5908(6) 0.6580(3) 0.1504(3) 0.0223(8) Uani d . . 1
O O3 1.2173(6) 0.5346(4) 0.3033(4) 0.0302(10) Uani d . . 1
H H1 1.257(16) 0.571(8) 0.246(8) 0.09(3) Uiso d . . 1
C C1 0.8133(8) 0.6217(4) 0.1677(4) 0.0184(11) Uani d . . 1
C C2 0.8010(9) 0.5204(4) 0.2579(4) 0.0218(11) Uani d . . 1
H H2 0.6332 0.521 0.2972 0.026 Uiso calc U R 1
C C3 0.9709(8) 0.5400(4) 0.3456(5) 0.0239(12) Uani d . . 1
H H3 0.944 0.4772 0.4067 0.029 Uiso calc U R 1
C C4 0.5701(10) 0.7549(4) 0.0649(5) 0.0257(12) Uani d . . 1
H H4A 0.4531 0.7365 0.0139 0.031 Uiso calc U R 1
H H4B 0.7285 0.7669 0.0201 0.031 Uiso calc U R 1
C C11 0.8947(9) 0.6540(4) 0.3967(5) 0.0230(12) Uani d . . 1
C C12 1.0520(10) 0.7450(5) 0.3804(5) 0.0291(13) Uani d . . 1
H H12 1.206 0.7369 0.3388 0.035 Uiso calc U R 1
C C13 0.9801(11) 0.8487(5) 0.4261(5) 0.0377(15) Uani d . . 1
H H13 1.0855 0.9115 0.4151 0.045 Uiso calc U R 1
C C14 0.7589(11) 0.8597(5) 0.4865(5) 0.0350(14) Uani d . . 1
H H14 0.7117 0.9301 0.5175 0.042 Uiso calc U R 1
C C15 0.6039(10) 0.7694(5) 0.5027(5) 0.0310(13) Uani d . . 1
H H15 0.4508 0.7772 0.5451 0.037 Uiso calc U R 1
C C16 0.6728(10) 0.6670(5) 0.4566(5) 0.0291(13) Uani d . . 1
H H16 0.5649 0.6052 0.4667 0.035 Uiso calc U R 1
C C21 0.4882(8) 0.8625(4) 0.1192(5) 0.0222(11) Uani d . . 1
C C22 0.2768(9) 0.9192(4) 0.0935(5) 0.0262(12) Uani d . . 1
H H22 0.1797 0.8875 0.0449 0.031 Uiso calc U R 1
C C23 0.2066(10) 1.0221(5) 0.1386(5) 0.0308(13) Uani d . . 1
H H23 0.0622 1.0607 0.1201 0.037 Uiso calc U R 1
C C24 0.3443(9) 1.0688(5) 0.2100(5) 0.0301(13) Uani d . . 1
H H24 0.2964 1.1397 0.2399 0.036 Uiso calc U R 1
C C25 0.5541(10) 1.0112(5) 0.2379(5) 0.0303(13) Uani d . . 1
H H25 0.6487 1.0423 0.2879 0.036 Uiso calc U R 1
C C26 0.6252(9) 0.9087(5) 0.1931(5) 0.0263(12) Uani d . . 1
H H26 0.7681 0.8695 0.2127 0.032 Uiso calc U R 1

loop_
_atom_site_aniso_label
_atom_site_aniso_U_11
_atom_site_aniso_U_22
_atom_site_aniso_U_33
_atom_site_aniso_U_12
_atom_site_aniso_U_13
_atom_site_aniso_U_23
S1 0.0221(6) 0.0245(7) 0.0257(8) -0.0025(5) -0.0013(5) -0.0031(5)
F1 0.0404(18) 0.0279(16) 0.035(2) -0.0007(14) -0.0152(15) -0.0061(14)
F2 0.0324(17) 0.0290(17) 0.048(2) -0.0117(14) 0.0103(16) -0.0065(15)
F3 0.052(2) 0.0293(17) 0.038(2) 0.0093(15) -0.0185(17) -0.0045(15)
F4 0.0260(16) 0.0354(18) 0.042(2) -0.0042(13) 0.0113(15) -0.0105(15)
F5 0.0391(18) 0.0231(16) 0.032(2) 0.0013(13) -0.0011(15) -0.0106(14)
O1 0.0173(18) 0.033(2) 0.025(2) -0.0084(15) 0.0011(15) -0.0035(16)
O2 0.0193(17) 0.0221(18) 0.026(2) -0.0021(14) -0.0045(15) -0.0003(15)
O3 0.0166(18) 0.038(2) 0.035(3) -0.0031(16) -0.0005(17) -0.003(2)
C1 0.017(2) 0.026(3) 0.013(3) -0.003(2) -0.005(2) 0.000(2)
C2 0.019(2) 0.028(3) 0.019(3) -0.002(2) -0.003(2) -0.003(2)
C3 0.016(2) 0.029(3) 0.027(3) -0.003(2) -0.002(2) -0.001(2)
C4 0.030(3) 0.021(3) 0.026(3) 0.000(2) -0.007(2) 0.003(2)
C11 0.020(3) 0.026(3) 0.024(3) -0.005(2) -0.006(2) -0.001(2)
C12 0.024(3) 0.033(3) 0.030(3) -0.009(2) -0.005(2) 0.000(3)
C13 0.038(3) 0.038(3) 0.039(4) -0.017(3) -0.008(3) -0.006(3)
C14 0.044(4) 0.033(3) 0.029(4) -0.004(3) -0.007(3) -0.009(3)
C15 0.031(3) 0.041(3) 0.022(3) -0.002(2) -0.003(2) -0.003(3)
C16 0.030(3) 0.034(3) 0.023(3) -0.013(2) 0.003(2) -0.002(2)
C21 0.015(2) 0.026(3) 0.025(3) -0.006(2) 0.004(2) -0.004(2)
C22 0.022(3) 0.028(3) 0.031(3) -0.005(2) -0.009(2) -0.003(2)
C23 0.026(3) 0.029(3) 0.036(4) -0.003(2) -0.001(3) 0.000(3)
C24 0.026(3) 0.025(3) 0.038(4) -0.003(2) 0.004(3) -0.007(2)
C25 0.029(3) 0.031(3) 0.033(4) -0.007(2) -0.005(3) -0.010(3)
C26 0.019(3) 0.029(3) 0.032(3) 0.001(2) -0.005(2) -0.006(2)

loop_
_atom_type_symbol
_atom_type_description
_atom_type_scat_dispersion_real
_atom_type_scat_dispersion_imag
_atom_type_scat_source
C C 0.0181 0.0091 'International Tables Vol C Tables 4.2.6.8 and 6.1.1.4'
H H 0.0000 0.0000 'International Tables Vol C Tables 4.2.6.8 and 6.1.1.4'
O O 0.0492 0.0322 'International Tables Vol C Tables 4.2.6.8 and 6.1.1.4'
F F 0.0727 0.0534 'International Tables Vol C Tables 4.2.6.8 and 6.1.1.4'
S S 0.3331 0.5567 'International Tables Vol C Tables 4.2.6.8 and 6.1.1.4'

loop_
_geom_angle_atom_site_label_1
_geom_angle_atom_site_label_2
_geom_angle_atom_site_label_3
_geom_angle
F4 S1 F3 90.5(2)
F4 S1 F2 175.03(19)
F3 S1 F2 89.5(2)
F4 S1 F1 90.4(2)
F3 S1 F1 174.93(18)
F2 S1 F1 89.23(19)
F4 S1 F5 87.82(17)
F3 S1 F5 87.71(17)
F2 S1 F5 87.22(17)
F1 S1 F5 87.34(17)
F4 S1 C2 93.2(2)
F3 S1 C2 93.6(2)
F2 S1 C2 91.8(2)
F1 S1 C2 91.3(2)
F5 S1 C2 178.3(2)
C1 O2 C4 116.6(4)
C3 O3 H1 117.(7)
O1 C1 O2 127.2(5)
O1 C1 C2 123.1(4)
O2 C1 C2 109.7(4)
C3 C2 C1 109.8(4)
C3 C2 S1 115.8(3)
C1 C2 S1 110.4(3)
C3 C2 H2 106.8
C1 C2 H2 106.8
S1 C2 H2 106.8
O3 C3 C2 113.2(4)
O3 C3 C11 113.0(4)
C2 C3 C11 108.4(4)
O3 C3 H3 107.3
C2 C3 H3 107.3
C11 C3 H3 107.3
O2 C4 C21 110.5(4)
O2 C4 H4A 109.6
C21 C4 H4A 109.6
O2 C4 H4B 109.6
C21 C4 H4B 109.6
H4A C4 H4B 108.1
C16 C11 C12 119.8(5)
C16 C11 C3 120.6(4)
C12 C11 C3 119.5(5)
C11 C12 C13 119.1(5)
C11 C12 H12 120.4
C13 C12 H12 120.4
C14 C13 C12 120.2(5)
C14 C13 H13 119.9
C12 C13 H13 119.9
C13 C14 C15 120.5(6)
C13 C14 H14 119.8
C15 C14 H14 119.8
C14 C15 C16 119.6(5)
C14 C15 H15 120.2
C16 C15 H15 120.2
C11 C16 C15 120.8(5)
C11 C16 H16 119.6
C15 C16 H16 119.6
C22 C21 C26 119.1(5)
C22 C21 C4 119.8(5)
C26 C21 C4 121.0(5)
C21 C22 C23 120.2(5)
C21 C22 H22 119.9
C23 C22 H22 119.9
C24 C23 C22 120.7(5)
C24 C23 H23 119.7
C22 C23 H23 119.7
C23 C24 C25 119.4(5)
C23 C24 H24 120.3
C25 C24 H24 120.3
C26 C25 C24 120.2(5)
C26 C25 H25 119.9
C24 C25 H25 119.9
C25 C26 C21 120.4(5)
C25 C26 H26 119.8
C21 C26 H26 119.8

loop_
_geom_bond_atom_site_label_1
_geom_bond_atom_site_label_2
_geom_bond_distance
S1 F4 1.568(3)
S1 F3 1.582(3)
S1 F2 1.583(3)
S1 F1 1.586(3)
S1 F5 1.589(3)
S1 C2 1.854(5)
O1 C1 1.190(6)
O2 C1 1.332(6)
O2 C4 1.480(6)
O3 C3 1.411(6)
O3 H1 0.80(9)
C1 C2 1.541(7)
C2 C3 1.539(7)
C2 H2 1.0
C3 C11 1.543(7)
C3 H3 1.0
C4 C21 1.501(7)
C4 H4A 0.99
C4 H4B 0.99
C11 C16 1.371(7)
C11 C12 1.392(7)
C12 C13 1.402(8)
C12 H12 0.95
C13 C14 1.367(9)
C13 H13 0.95
C14 C15 1.378(8)
C14 H14 0.95
C15 C16 1.386(8)
C15 H15 0.95
C16 H16 0.95
C21 C22 1.387(7)
C21 C26 1.396(7)
C22 C23 1.389(7)
C22 H22 0.95
C23 C24 1.379(8)
C23 H23 0.95
C24 C25 1.392(8)
C24 H24 0.95
C25 C26 1.384(7)
C25 H25 0.95
C26 H26 0.95

loop_
_geom_hbond_atom_site_label_D
_geom_hbond_atom_site_label_H
_geom_hbond_atom_site_label_A
_geom_hbond_site_symmetry_A
_geom_hbond_distance_DH
_geom_hbond_distance_HA
_geom_hbond_distance_DA
_geom_hbond_angle_DHA
O3 H1 O2 1_655 0.80(9) 2.30(9) 2.955(6) 140.(8)
C2 H2 O3 1_455 1.0 2.32 3.242(6) 153.7

loop_
_geom_torsion_atom_site_label_1
_geom_torsion_atom_site_label_2
_geom_torsion_atom_site_label_3
_geom_torsion_atom_site_label_4
_geom_torsion
C4 O2 C1 O1 4.3(7)
C4 O2 C1 C2 -179.4(4)
O1 C1 C2 C3 44.9(7)
O2 C1 C2 C3 -131.6(4)
O1 C1 C2 S1 -84.0(5)
O2 C1 C2 S1 99.5(4)
F4 S1 C2 C3 -71.3(4)
F3 S1 C2 C3 19.4(4)
F2 S1 C2 C3 109.0(4)
F1 S1 C2 C3 -161.7(4)
F4 S1 C2 C1 54.3(3)
F3 S1 C2 C1 145.0(3)
F2 S1 C2 C1 -125.4(3)
F1 S1 C2 C1 -36.2(3)
C1 C2 C3 O3 -68.0(5)
S1 C2 C3 O3 57.9(5)
C1 C2 C3 C11 58.2(5)
S1 C2 C3 C11 -175.9(4)
C1 O2 C4 C21 -107.6(5)
O3 C3 C11 C16 -169.9(5)
C2 C3 C11 C16 63.7(7)
O3 C3 C11 C12 11.0(7)
C2 C3 C11 C12 -115.3(5)
C16 C11 C12 C13 0.2(8)
C3 C11 C12 C13 179.3(5)
C11 C12 C13 C14 0.4(9)
C12 C13 C14 C15 -0.3(10)
C13 C14 C15 C16 -0.5(9)
C12 C11 C16 C15 -0.9(9)
C3 C11 C16 C15 180.0(5)
C14 C15 C16 C11 1.0(9)
O2 C4 C21 C22 -121.0(5)
O2 C4 C21 C26 60.8(6)
C26 C21 C22 C23 1.7(8)
C4 C21 C22 C23 -176.5(5)
C21 C22 C23 C24 -0.5(9)
C22 C23 C24 C25 -0.8(9)
C23 C24 C25 C26 0.9(9)
C24 C25 C26 C21 0.3(9)
C22 C21 C26 C25 -1.6(8)
C4 C21 C26 C25 176.6(5)
